data_1554413
loop_
_publ_author_name
'Lei, Meng'
'Li, Yanjun'
'Cao, Shi'
'Hou, Xinyi'
'Gong, Lei'

_publ_section_title
;
 Alkylation--peroxidation of \a-carbonyl imines or ketones catalyzed by a
 copper salt via radical-mediated Csp3--H functionalization
;
_journal_issue 21
_journal_name_full 'Organic Chemistry Frontiers'
_journal_page_first 3083
_journal_paper_doi 10.1039/C8QO00797G
_journal_volume 5
_journal_year 2018
_chemical_formula_moiety 'C18 H25 N O7 S'
_chemical_formula_sum 'C18 H25 N O7 S'
_chemical_formula_weight 399.45
_space_group_IT_number 14
_space_group_name_Hall '-P 2ybc'
_space_group_name_H-M_alt 'P 1 21/c 1'
_symmetry_cell_setting monoclinic
_symmetry_space_group_name_H-M 'P 1 21/c 1'
_atom_sites_solution_hydrogens geom
_atom_sites_solution_primary direct
_atom_sites_solution_secondary difmap
_audit_creation_method SHELXL-97
_audit_update_record
;
2018-05-11 deposited with the CCDC.
2018-09-18 downloaded from the CCDC.
;
_cell_angle_alpha 90.00
_cell_angle_beta 101.939(3)
_cell_angle_gamma 90.00
_cell_formula_units_Z 4
_cell_length_a 10.000(2)
_cell_length_b 14.827(3)
_cell_length_c 13.344(3)
_cell_measurement_reflns_used 4873
_cell_measurement_temperature 173(2)
_cell_measurement_theta_max 28.72
_cell_measurement_theta_min 1.2
_cell_volume 1935.7(7)
_computing_cell_refinement 'Bruker SMART'
_computing_data_collection 'Bruker SMART'
_computing_data_reduction 'Bruker SAINT'
_computing_molecular_graphics 'Bruker SHELXTL'
_computing_publication_material 'Bruker SHELXTL'
_computing_structure_refinement 'SHELXL-97 (Sheldrick, 1997)'
_computing_structure_solution 'SHELXS-97 (Sheldrick, 1990)'
_diffrn_ambient_temperature 173(2)
_diffrn_measured_fraction_theta_full 0.987
_diffrn_measured_fraction_theta_max 0.987
_diffrn_measurement_device_type 'CCD area detector'
_diffrn_measurement_method 'phi and omega scans'
_diffrn_radiation_monochromator graphite
_diffrn_radiation_source 'fine-focus sealed tube'
_diffrn_radiation_type MoK\a
_diffrn_radiation_wavelength 0.71073
_diffrn_reflns_av_R_equivalents 0.0687
_diffrn_reflns_av_sigmaI/netI 0.0462
_diffrn_reflns_limit_h_max 12
_diffrn_reflns_limit_h_min -12
_diffrn_reflns_limit_k_max 18
_diffrn_reflns_limit_k_min -18
_diffrn_reflns_limit_l_max 16
_diffrn_reflns_limit_l_min -16
_diffrn_reflns_number 14745
_diffrn_reflns_theta_full 25.99
_diffrn_reflns_theta_max 25.99
_diffrn_reflns_theta_min 2.08
_exptl_absorpt_coefficient_mu 0.207
_exptl_absorpt_correction_T_max 0.9836
_exptl_absorpt_correction_T_min 0.9696
_exptl_absorpt_correction_type multi-scan
_exptl_crystal_colour colorless
_exptl_crystal_density_diffrn 1.371
_exptl_crystal_density_method 'not measured'
_exptl_crystal_description block
_exptl_crystal_F_000 848
_exptl_crystal_size_max 0.15
_exptl_crystal_size_mid 0.12
_exptl_crystal_size_min 0.08
_refine_diff_density_max 0.805
_refine_diff_density_min -0.784
_refine_diff_density_rms 0.079
_refine_ls_extinction_method none
_refine_ls_goodness_of_fit_ref 1.011
_refine_ls_hydrogen_treatment mixed
_refine_ls_matrix_type full
_refine_ls_number_parameters 244
_refine_ls_number_reflns 3759
_refine_ls_number_restraints 0
_refine_ls_restrained_S_all 1.011
_refine_ls_R_factor_all 0.0888
_refine_ls_R_factor_gt 0.0813
_refine_ls_shift/su_max 0.012
_refine_ls_shift/su_mean 0.003
_refine_ls_structure_factor_coef Fsqd
_refine_ls_weighting_details 'calc w=1/[\s^2^(Fo^2^)+(0.1500P)^2^+2.7957P] where P=(Fo^2^+2Fc^2^)/3'
_refine_ls_weighting_scheme calc
_refine_ls_wR_factor_gt 0.2211
_refine_ls_wR_factor_ref 0.2292
_reflns_number_gt 3477
_reflns_number_total 3759
_reflns_threshold_expression >2sigma(I)
_cod_data_source_file c8qo00797g2.cif
_cod_data_source_block p
_cod_depositor_comments
;
The following automatic conversions were performed:

data item '_symmetry_cell_setting' value 'Monoclinic' was changed to
'monoclinic' in accordance with the
/home/saulius/struct/COD-crude-data/automatic-downloads/DataCite-retrospective/RSC/depositions/lib/dictionaries/cif_core.dic
dictionary named 'cif_core.dic' version 2.4.2 last updated on
2011-04-26.

Automatic conversion script
Id: cif_fix_values 6909 2019-04-08 15:41:33Z antanas 
;
_cod_original_sg_symbol_H-M P2(1)/c
_cod_database_code 1554413

loop_
_symmetry_equiv_pos_as_xyz
'x, y, z'
'-x, y+1/2, -z+1/2'
'-x, -y, -z'
'x, -y-1/2, z-1/2'

loop_
_atom_site_label
_atom_site_type_symbol
_atom_site_fract_x
_atom_site_fract_y
_atom_site_fract_z
_atom_site_U_iso_or_equiv
_atom_site_adp_type
_atom_site_occupancy
_atom_site_symmetry_multiplicity
_atom_site_calc_flag
_atom_site_refinement_flags
N1 N 0.1753(3) 0.48052(18) 0.2060(2) 0.0234(6) Uani 1 1 d .
S1 S 0.09227(8) 0.38586(6) 0.19704(7) 0.0273(3) Uani 1 1 d .
O1 O 0.1043(4) 0.3392(2) 0.1072(2) 0.0518(8) Uani 1 1 d .
O2 O -0.0436(3) 0.3986(2) 0.2104(3) 0.0483(8) Uani 1 1 d .
O3 O 0.3249(3) 0.63306(18) 0.3863(2) 0.0417(7) Uani 1 1 d .
O4 O 0.1316(2) 0.55844(15) 0.38527(18) 0.0266(5) Uani 1 1 d .
O5 O 0.0956(3) 0.62742(17) 0.1825(2) 0.0347(6) Uani 1 1 d .
O6 O 0.4068(2) 0.51708(15) 0.27092(18) 0.0250(5) Uani 1 1 d .
O7 O 0.4433(2) 0.44081(16) 0.21186(18) 0.0267(5) Uani 1 1 d .
C1 C 0.1960(3) 0.3416(2) 0.3072(3) 0.0243(7) Uani 1 1 d .
C2 C 0.1892(4) 0.2569(2) 0.3467(3) 0.0326(8) Uani 1 1 d .
H2B H 0.1247 0.2138 0.3134 0.039 Uiso 1 1 calc R
C3 C 0.2796(4) 0.2368(2) 0.4363(3) 0.0366(9) Uani 1 1 d .
H3A H 0.2775 0.1790 0.4666 0.044 Uiso 1 1 calc R
C4 C 0.3724(4) 0.2998(3) 0.4822(3) 0.0354(9) Uani 1 1 d .
H4A H 0.4338 0.2847 0.5443 0.042 Uiso 1 1 calc R
C5 C 0.3791(4) 0.3838(2) 0.4410(3) 0.0294(8) Uani 1 1 d .
H5A H 0.4448 0.4266 0.4732 0.035 Uiso 1 1 calc R
C6 C 0.2886(3) 0.4044(2) 0.3520(2) 0.0216(7) Uani 1 1 d .
C7 C 0.2817(3) 0.4927(2) 0.2951(2) 0.0215(7) Uani 1 1 d .
C8 C 0.2506(3) 0.5714(2) 0.3618(2) 0.0228(7) Uani 1 1 d .
C9 C 0.0756(4) 0.6336(2) 0.4314(3) 0.0315(8) Uani 1 1 d .
H9A H 0.0841 0.6896 0.3928 0.038 Uiso 1 1 calc R
H9B H 0.1257 0.6419 0.5029 0.038 Uiso 1 1 calc R
C10 C -0.0699(5) 0.6140(3) 0.4290(4) 0.0489(11) Uani 1 1 d .
H10A H -0.1104 0.6642 0.4601 0.073 Uiso 1 1 calc R
H10B H -0.0771 0.5585 0.4676 0.073 Uiso 1 1 calc R
H10C H -0.1186 0.6062 0.3579 0.073 Uiso 1 1 calc R
C11 C 0.1250(4) 0.5508(2) 0.1312(3) 0.0313(8) Uani 1 1 d .
H11A H 0.0387 0.5291 0.0858 0.038 Uiso 1 1 calc R
C12 C 0.2256(4) 0.5784(3) 0.0636(3) 0.0401(9) Uani 1 1 d .
H12A H 0.3031 0.5356 0.0713 0.048 Uiso 1 1 calc R
H12B H 0.1794 0.5815 -0.0095 0.048 Uiso 1 1 calc R
C13 C 0.2726(4) 0.6697(3) 0.1041(4) 0.0469(11) Uani 1 1 d .
H13A H 0.2936 0.7089 0.0493 0.056 Uiso 1 1 calc R
H13B H 0.3542 0.6654 0.1603 0.056 Uiso 1 1 calc R
C14 C 0.1502(5) 0.7040(3) 0.1424(4) 0.0482(11) Uani 1 1 d .
H14A H 0.1780 0.7501 0.1963 0.058 Uiso 1 1 calc R
H14B H 0.0822 0.7308 0.0857 0.058 Uiso 1 1 calc R
C15 C 0.5882(3) 0.4441(2) 0.2188(3) 0.0261(7) Uani 1 1 d .
C16 C 0.6629(4) 0.4312(3) 0.3277(3) 0.0367(9) Uani 1 1 d .
H16A H 0.6493 0.4843 0.3682 0.055 Uiso 1 1 calc R
H16B H 0.7607 0.4233 0.3295 0.055 Uiso 1 1 calc R
H16C H 0.6274 0.3776 0.3564 0.055 Uiso 1 1 calc R
C17 C 0.6284(4) 0.5305(3) 0.1737(4) 0.0433(10) Uani 1 1 d .
H17A H 0.6151 0.5813 0.2176 0.065 Uiso 1 1 calc R
H17B H 0.5715 0.5392 0.1052 0.065 Uiso 1 1 calc R
H17C H 0.7247 0.5274 0.1688 0.065 Uiso 1 1 calc R
C18 C 0.6069(4) 0.3633(3) 0.1541(3) 0.0391(9) Uani 1 1 d .
H18A H 0.5797 0.3085 0.1858 0.059 Uiso 1 1 calc R
H18B H 0.7031 0.3586 0.1492 0.059 Uiso 1 1 calc R
H18C H 0.5500 0.3704 0.0854 0.059 Uiso 1 1 calc R

loop_
_atom_site_aniso_label
_atom_site_aniso_U_11
_atom_site_aniso_U_22
_atom_site_aniso_U_33
_atom_site_aniso_U_23
_atom_site_aniso_U_13
_atom_site_aniso_U_12
N1 0.0258(14) 0.0219(14) 0.0218(14) 0.0013(10) 0.0035(11) -0.0005(11)
S1 0.0258(5) 0.0261(5) 0.0290(5) -0.0055(3) 0.0034(3) -0.0079(3)
O1 0.082(2) 0.0354(16) 0.0363(16) -0.0183(13) 0.0072(15) -0.0104(15)
O2 0.0201(13) 0.0608(19) 0.061(2) 0.0150(15) 0.0020(12) -0.0089(12)
O3 0.0325(14) 0.0282(14) 0.0627(19) -0.0189(13) 0.0060(13) -0.0079(11)
O4 0.0315(13) 0.0221(12) 0.0276(12) -0.0041(9) 0.0093(10) -0.0001(9)
O5 0.0420(15) 0.0311(14) 0.0327(14) 0.0044(11) 0.0118(12) 0.0080(11)
O6 0.0205(11) 0.0209(11) 0.0349(13) -0.0036(9) 0.0091(9) -0.0023(9)
O7 0.0202(11) 0.0284(12) 0.0328(13) -0.0077(10) 0.0088(9) -0.0024(9)
C1 0.0209(15) 0.0230(16) 0.0308(17) -0.0024(13) 0.0098(13) 0.0002(12)
C2 0.0363(19) 0.0223(17) 0.044(2) -0.0045(15) 0.0188(17) -0.0030(14)
C3 0.049(2) 0.0182(16) 0.049(2) 0.0087(15) 0.0246(19) 0.0075(15)
C4 0.037(2) 0.033(2) 0.037(2) 0.0084(16) 0.0123(16) 0.0092(16)
C5 0.0254(17) 0.0273(18) 0.0357(19) 0.0020(14) 0.0071(14) 0.0037(13)
C6 0.0239(15) 0.0189(15) 0.0247(16) 0.0006(12) 0.0112(13) 0.0033(12)
C7 0.0177(14) 0.0212(15) 0.0245(16) -0.0024(12) 0.0020(12) -0.0015(12)
C8 0.0216(15) 0.0207(16) 0.0243(16) -0.0009(12) 0.0006(12) 0.0005(12)
C9 0.038(2) 0.0256(17) 0.0319(19) -0.0090(14) 0.0089(15) 0.0077(15)
C10 0.053(3) 0.033(2) 0.070(3) 0.004(2) 0.035(2) 0.0091(18)
C11 0.0276(17) 0.0308(19) 0.0319(19) 0.0031(15) -0.0019(14) 0.0009(14)
C12 0.043(2) 0.050(2) 0.031(2) 0.0067(17) 0.0132(17) 0.0055(18)
C13 0.040(2) 0.048(2) 0.055(3) 0.017(2) 0.0153(19) -0.0023(19)
C14 0.056(3) 0.036(2) 0.057(3) 0.011(2) 0.021(2) 0.0008(19)
C15 0.0183(15) 0.0306(18) 0.0301(17) -0.0008(13) 0.0068(13) -0.0017(13)
C16 0.0261(18) 0.049(2) 0.034(2) -0.0018(17) 0.0018(15) 0.0028(16)
C17 0.0296(19) 0.040(2) 0.064(3) 0.012(2) 0.0187(19) -0.0028(17)
C18 0.033(2) 0.046(2) 0.040(2) -0.0083(18) 0.0112(17) 0.0031(17)

loop_
_atom_type_symbol
_atom_type_description
_atom_type_scat_dispersion_real
_atom_type_scat_dispersion_imag
_atom_type_scat_source
C C 0.0033 0.0016 'International Tables Vol C Tables 4.2.6.8 and 6.1.1.4'
H H 0.0000 0.0000 'International Tables Vol C Tables 4.2.6.8 and 6.1.1.4'
N N 0.0061 0.0033 'International Tables Vol C Tables 4.2.6.8 and 6.1.1.4'
O O 0.0106 0.0060 'International Tables Vol C Tables 4.2.6.8 and 6.1.1.4'
S S 0.1246 0.1234 'International Tables Vol C Tables 4.2.6.8 and 6.1.1.4'

loop_
_geom_angle_atom_site_label_1
_geom_angle_atom_site_label_2
_geom_angle_atom_site_label_3
_geom_angle
C7 N1 C11 124.6(3)
C7 N1 S1 116.8(2)
C11 N1 S1 118.0(2)
O1 S1 O2 115.1(2)
O1 S1 N1 110.79(17)
O2 S1 N1 111.38(17)
O1 S1 C1 113.04(19)
O2 S1 C1 111.23(17)
N1 S1 C1 93.28(15)
C8 O4 C9 116.3(3)
C11 O5 C14 109.4(3)
C7 O6 O7 104.9(2)
C15 O7 O6 107.4(2)
C6 C1 C2 122.8(3)
C6 C1 S1 110.2(2)
C2 C1 S1 127.0(3)
C1 C2 C3 117.2(3)
C1 C2 H2B 121.4
C3 C2 H2B 121.4
C4 C3 C2 120.3(3)
C4 C3 H3A 119.8
C2 C3 H3A 119.8
C3 C4 C5 121.7(4)
C3 C4 H4A 119.1
C5 C4 H4A 119.1
C4 C5 C6 118.2(3)
C4 C5 H5A 120.9
C6 C5 H5A 120.9
C1 C6 C5 119.7(3)
C1 C6 C7 114.6(3)
C5 C6 C7 125.7(3)
O6 C7 N1 112.8(3)
O6 C7 C6 112.9(3)
N1 C7 C6 104.8(3)
O6 C7 C8 103.6(2)
N1 C7 C8 111.8(3)
C6 C7 C8 111.1(3)
O3 C8 O4 126.8(3)
O3 C8 C7 123.8(3)
O4 C8 C7 109.4(3)
O4 C9 C10 107.8(3)
O4 C9 H9A 110.1
C10 C9 H9A 110.1
O4 C9 H9B 110.1
C10 C9 H9B 110.1
H9A C9 H9B 108.5
C9 C10 H10A 109.5
C9 C10 H10B 109.5
H10A C10 H10B 109.5
C9 C10 H10C 109.5
H10A C10 H10C 109.5
H10B C10 H10C 109.5
O5 C11 N1 109.0(3)
O5 C11 C12 107.6(3)
N1 C11 C12 114.6(3)
O5 C11 H11A 108.5
N1 C11 H11A 108.5
C12 C11 H11A 108.5
C13 C12 C11 102.9(3)
C13 C12 H12A 111.2
C11 C12 H12A 111.2
C13 C12 H12B 111.2
C11 C12 H12B 111.2
H12A C12 H12B 109.1
C12 C13 C14 102.2(3)
C12 C13 H13A 111.3
C14 C13 H13A 111.3
C12 C13 H13B 111.3
C14 C13 H13B 111.3
H13A C13 H13B 109.2
O5 C14 C13 105.2(3)
O5 C14 H14A 110.7
C13 C14 H14A 110.7
O5 C14 H14B 110.7
C13 C14 H14B 110.7
H14A C14 H14B 108.8
O7 C15 C16 110.6(3)
O7 C15 C17 110.6(3)
C16 C15 C17 112.0(3)
O7 C15 C18 100.3(3)
C16 C15 C18 110.9(3)
C17 C15 C18 111.8(3)
C15 C16 H16A 109.5
C15 C16 H16B 109.5
H16A C16 H16B 109.5
C15 C16 H16C 109.5
H16A C16 H16C 109.5
H16B C16 H16C 109.5
C15 C17 H17A 109.5
C15 C17 H17B 109.5
H17A C17 H17B 109.5
C15 C17 H17C 109.5
H17A C17 H17C 109.5
H17B C17 H17C 109.5
C15 C18 H18A 109.5
C15 C18 H18B 109.5
H18A C18 H18B 109.5
C15 C18 H18C 109.5
H18A C18 H18C 109.5
H18B C18 H18C 109.5

loop_
_geom_bond_atom_site_label_1
_geom_bond_atom_site_label_2
_geom_bond_distance
N1 C7 1.434(4)
N1 C11 1.458(4)
N1 S1 1.622(3)
S1 O1 1.411(3)
S1 O2 1.419(3)
S1 C1 1.743(3)
O3 C8 1.181(4)
O4 C8 1.306(4)
O4 C9 1.440(4)
O5 C11 1.389(4)
O5 C14 1.412(5)
O6 C7 1.402(4)
O6 O7 1.467(3)
O7 C15 1.433(4)
C1 C6 1.361(5)
C1 C2 1.369(5)
C2 C3 1.375(6)
C2 H2B 0.9500
C3 C4 1.368(6)
C3 H3A 0.9500
C4 C5 1.369(5)
C4 H4A 0.9500
C5 C6 1.371(5)
C5 H5A 0.9500
C6 C7 1.509(4)
C7 C8 1.537(4)
C9 C10 1.478(6)
C9 H9A 0.9900
C9 H9B 0.9900
C10 H10A 0.9800
C10 H10B 0.9800
C10 H10C 0.9800
C11 C12 1.539(5)
C11 H11A 1.0000
C12 C13 1.496(7)
C12 H12A 0.9900
C12 H12B 0.9900
C13 C14 1.508(6)
C13 H13A 0.9900
C13 H13B 0.9900
C14 H14A 0.9900
C14 H14B 0.9900
C15 C16 1.502(5)
C15 C17 1.507(5)
C15 C18 1.511(5)
C16 H16A 0.9800
C16 H16B 0.9800
C16 H16C 0.9800
C17 H17A 0.9800
C17 H17B 0.9800
C17 H17C 0.9800
C18 H18A 0.9800
C18 H18B 0.9800
C18 H18C 0.9800

loop_
_geom_torsion_atom_site_label_1
_geom_torsion_atom_site_label_2
_geom_torsion_atom_site_label_3
_geom_torsion_atom_site_label_4
_geom_torsion
C7 N1 S1 O1 -120.8(3)
C11 N1 S1 O1 67.3(3)
C7 N1 S1 O2 109.7(3)
C11 N1 S1 O2 -62.2(3)
C7 N1 S1 C1 -4.6(3)
C11 N1 S1 C1 -176.6(3)
C7 O6 O7 C15 -158.0(2)
O1 S1 C1 C6 117.9(3)
O2 S1 C1 C6 -110.8(3)
N1 S1 C1 C6 3.6(3)
O1 S1 C1 C2 -62.5(4)
O2 S1 C1 C2 68.8(4)
N1 S1 C1 C2 -176.8(3)
C6 C1 C2 C3 1.1(5)
S1 C1 C2 C3 -178.5(3)
C1 C2 C3 C4 -0.6(5)
C2 C3 C4 C5 -0.2(6)
C3 C4 C5 C6 0.7(5)
C2 C1 C6 C5 -0.6(5)
S1 C1 C6 C5 179.0(3)
C2 C1 C6 C7 178.5(3)
S1 C1 C6 C7 -1.9(3)
C4 C5 C6 C1 -0.3(5)
C4 C5 C6 C7 -179.3(3)
O7 O6 C7 N1 -62.0(3)
O7 O6 C7 C6 56.6(3)
O7 O6 C7 C8 176.9(2)
C11 N1 C7 O6 -61.4(4)
S1 N1 C7 O6 127.3(2)
C11 N1 C7 C6 175.4(3)
S1 N1 C7 C6 4.0(3)
C11 N1 C7 C8 54.9(4)
S1 N1 C7 C8 -116.5(3)
C1 C6 C7 O6 -124.2(3)
C5 C6 C7 O6 54.8(4)
C1 C6 C7 N1 -1.1(4)
C5 C6 C7 N1 177.9(3)
C1 C6 C7 C8 119.9(3)
C5 C6 C7 C8 -61.1(4)
C9 O4 C8 O3 10.8(5)
C9 O4 C8 C7 -168.9(3)
O6 C7 C8 O3 -2.9(4)
N1 C7 C8 O3 -124.6(4)
C6 C7 C8 O3 118.7(4)
O6 C7 C8 O4 176.9(2)
N1 C7 C8 O4 55.2(3)
C6 C7 C8 O4 -61.6(3)
C8 O4 C9 C10 166.6(3)
C14 O5 C11 N1 134.0(3)
C14 O5 C11 C12 9.2(4)
C7 N1 C11 O5 -50.0(4)
S1 N1 C11 O5 121.3(3)
C7 N1 C11 C12 70.6(4)
S1 N1 C11 C12 -118.1(3)
O5 C11 C12 C13 13.8(4)
N1 C11 C12 C13 -107.6(4)
C11 C12 C13 C14 -29.3(4)
C11 O5 C14 C13 -28.5(5)
C12 C13 C14 O5 36.0(4)
O6 O7 C15 C16 63.5(3)
O6 O7 C15 C17 -61.2(4)
O6 O7 C15 C18 -179.4(3)
